data_1537262
loop_
_publ_author_name
'Garin, J.L.'
'Blanc, J.M.'

_publ_section_title
;
 Refinamiento de la estructura cristalina del N H3 (Mo O3)3
;
_journal_name_full
;
Contribuciones Cientificas y Technologicas. Universidad Technica del Estado. 
Santiago de Chile
;
_journal_page_first 43
_journal_page_last 55
_journal_volume 13
_journal_year 1983
_chemical_formula_sum 'H3 Mo3 N O9'
_chemical_name_systematic 'N H3 (Mo O3)3'
_space_group_IT_number 176
_symmetry_space_group_name_Hall '-P 6c'
_symmetry_space_group_name_H-M 'P 63/m'
_cell_angle_alpha 90
_cell_angle_beta 90
_cell_angle_gamma 120
_cell_formula_units_Z 2
_cell_length_a 10.568
_cell_length_b 10.568
_cell_length_c 3.726
_cell_volume 360.379
_citation_journal_id_ASTM CCTEDC
_cod_data_source_file Garin_CCTEDC_1983_672.cif
_cod_data_source_block H3Mo3N1O9
_cod_original_cell_volume 360.3787
_cod_original_formula_sum 'H3 Mo3 N1 O9'
_cod_database_code 1537262

loop_
_symmetry_equiv_pos_as_xyz
x,y,z
x-y,x,z+1/2
-y,x-y,z
-x,-y,z+1/2
-x+y,-x,z
y,-x+y,z+1/2
-x,-y,-z
-x+y,-x,-z-1/2
y,-x+y,-z
x,y,-z-1/2
x-y,x,-z
-y,x-y,-z-1/2

loop_
_atom_site_label
_atom_site_type_symbol
_atom_site_fract_x
_atom_site_fract_y
_atom_site_fract_z
_atom_site_occupancy
_atom_site_U_iso_or_equiv
Mo1 Mo+6 0.6445 0.5418 0.25 1 0.0
O2 O-2 0.713 0.72 0.25 1 0.0
O1 O-2 0.771 0.489 0.25 1 0.0
O3 O-2 0.415 0.492 0.25 1 0.0
N1 N-3 0 0 0 1 0.0
